data_4103038
loop_
_publ_author_name
'Yohsuke Yamamoto'
'Yusuke Hirata'
'Megumi Kodama'
'Torahiko Yamaguchi'
'Shiro Matsukawa'
'Kin-ya Akiba'
'Daisuke Hashizume'
'Fujiko Iwasaki'
'Atsuya Muranaka'
'Masanobu Uchiyama'
'Ping Chen'
'Karl M. Kadish'
'Nagao Kobayashi'

_publ_contact_author 'Prof. Yohsuke Yamamoto'
_publ_contact_author_email yyama@sci.hiroshima-u.ac.jp
_publ_section_title
;
 Synthesis, Reactions, and Electronic Properties of 16 \p-Electron
 Octaisobutyltetraphenylporphyrin
;
_journal_name_full 'Journal of the American Chemical Society'
_journal_page_first 12627
_journal_page_last 12638
_journal_paper_doi 10.1021/ja102817a
_journal_volume 132
_journal_year 2010
_chemical_formula_sum 'C82 H114 N4 O5 Zn'
_chemical_formula_weight 1301.14
_chemical_melting_point 258
_chemical_name_systematic
; 
 ? 
;
_space_group_IT_number 14
_symmetry_cell_setting monoclinic
_symmetry_space_group_name_Hall '-P 2ybc'
_symmetry_space_group_name_H-M 'P 1 21/c 1'
_atom_sites_solution_hydrogens geom
_atom_sites_solution_primary direct
_atom_sites_solution_secondary difmap
_audit_creation_method SHELXL-97
_cell_angle_alpha 90.00
_cell_angle_beta 117.390(6)
_cell_angle_gamma 90.00
_cell_formula_units_Z 4
_cell_length_a 17.2189(16)
_cell_length_b 26.742(2)
_cell_length_c 18.4550(13)
_cell_measurement_temperature 173
_cell_measurement_theta_max 27.5
_cell_measurement_theta_min 3.1
_cell_volume 7545.3(11)
_computing_cell_refinement 'Rigaku SCXmini'
_computing_data_collection 'Rigaku SCXmini'
_computing_data_reduction 'Rigaku SCXmini'
_computing_structure_refinement 'SHELXL-97 (Sheldrick, 1997)'
_computing_structure_solution 'SHELXS-97 (Sheldrick, 1990)'
_diffrn_ambient_temperature 173
_diffrn_detector_area_resol_mean 5.00
_diffrn_measured_fraction_theta_full 0.997
_diffrn_measured_fraction_theta_max 0.997
_diffrn_measurement_device_type 'Rigaku SCXmini'
_diffrn_measurement_method \w
_diffrn_radiation_monochromator graphite
_diffrn_radiation_source 'fine-focus sealed tube'
_diffrn_radiation_type MoK\a
_diffrn_radiation_wavelength 0.71075
_diffrn_reflns_av_R_equivalents 0.1225
_diffrn_reflns_av_sigmaI/netI 0.1003
_diffrn_reflns_limit_h_max 22
_diffrn_reflns_limit_h_min -22
_diffrn_reflns_limit_k_max 34
_diffrn_reflns_limit_k_min -34
_diffrn_reflns_limit_l_max 23
_diffrn_reflns_limit_l_min -23
_diffrn_reflns_number 71444
_diffrn_reflns_theta_full 27.50
_diffrn_reflns_theta_max 27.50
_diffrn_reflns_theta_min 3.05
_exptl_absorpt_coefficient_mu 0.377
_exptl_absorpt_correction_T_max 0.9284
_exptl_absorpt_correction_T_min 0.8338
_exptl_absorpt_correction_type empirical
_exptl_crystal_colour green
_exptl_crystal_density_diffrn 1.145
_exptl_crystal_density_method 'not measured'
_exptl_crystal_description plate
_exptl_crystal_F_000 2816
_exptl_crystal_size_max 0.50
_exptl_crystal_size_mid 0.30
_exptl_crystal_size_min 0.20
_refine_diff_density_max 2.163
_refine_diff_density_min -0.851
_refine_diff_density_rms 0.086
_refine_ls_extinction_method none
_refine_ls_goodness_of_fit_ref 1.038
_refine_ls_hydrogen_treatment constr
_refine_ls_matrix_type full
_refine_ls_number_parameters 836
_refine_ls_number_reflns 17277
_refine_ls_number_restraints 0
_refine_ls_restrained_S_all 1.038
_refine_ls_R_factor_all 0.1542
_refine_ls_R_factor_gt 0.0885
_refine_ls_shift/su_max 0.000
_refine_ls_shift/su_mean 0.000
_refine_ls_structure_factor_coef Fsqd
_refine_ls_weighting_details 'calc w=1/[\s^2^(Fo^2^)+(0.0977P)^2^+15.8390P] where P=(Fo^2^+2Fc^2^)/3'
_refine_ls_weighting_scheme calc
_refine_ls_wR_factor_gt 0.2168
_refine_ls_wR_factor_ref 0.2582
_reflns_number_gt 9719
_reflns_number_total 17277
_reflns_threshold_expression >2sigma(I)
_cod_data_source_file ja102817a_si_002.cif
_cod_data_source_block OiBTPPZnEtOH
_cod_original_cell_volume 7545.3(10)
_cod_database_code 4103038

loop_
_symmetry_equiv_pos_as_xyz
'x, y, z'
'-x, y+1/2, -z+1/2'
'-x, -y, -z'
'x, -y-1/2, z-1/2'

loop_
_atom_site_label
_atom_site_type_symbol
_atom_site_fract_x
_atom_site_fract_y
_atom_site_fract_z
_atom_site_U_iso_or_equiv
_atom_site_adp_type
_atom_site_occupancy
_atom_site_symmetry_multiplicity
_atom_site_calc_flag
_atom_site_refinement_flags
_atom_site_disorder_assembly
_atom_site_disorder_group
N1 N 0.2851(2) 0.18717(12) 0.5512(2) 0.0330(8) Uani 1 1 d . A .
N2 N 0.1540(2) 0.14634(12) 0.3974(2) 0.0334(8) Uani 1 1 d . . .
N3 N 0.2205(2) 0.04743(11) 0.4467(2) 0.0321(8) Uani 1 1 d . . .
N4 N 0.3388(2) 0.08799(12) 0.6035(2) 0.0322(8) Uani 1 1 d . . .
C1 C 0.3683(3) 0.19744(14) 0.6107(3) 0.0330(10) Uani 1 1 d . A .
C2 C 0.3909(3) 0.24826(15) 0.5991(3) 0.0372(10) Uani 1 1 d . . .
C3 C 0.3182(3) 0.26878(15) 0.5370(3) 0.0375(10) Uani 1 1 d . A .
C4 C 0.2518(3) 0.22990(14) 0.5083(3) 0.0352(10) Uani 1 1 d . . .
C5 C 0.1640(3) 0.23216(14) 0.4468(3) 0.0337(10) Uani 1 1 d . A 1
C6 C 0.1167(3) 0.19180(14) 0.3992(3) 0.0335(10) Uani 1 1 d . A 1
C7 C 0.0260(3) 0.19162(15) 0.3363(3) 0.0363(10) Uani 1 1 d . . .
C8 C 0.0150(3) 0.14998(15) 0.2891(3) 0.0358(10) Uani 1 1 d . A .
C9 C 0.0958(3) 0.12070(14) 0.3303(3) 0.0311(9) Uani 1 1 d . A .
C10 C 0.1134(3) 0.07234(14) 0.3099(3) 0.0334(10) Uani 1 1 d . . .
C11 C 0.1780(3) 0.03976(14) 0.3644(3) 0.0315(9) Uani 1 1 d . A .
C12 C 0.2012(3) -0.00961(15) 0.3457(3) 0.0337(10) Uani 1 1 d . . .
C13 C 0.2499(3) -0.03241(14) 0.4194(3) 0.0332(10) Uani 1 1 d . A .
C14 C 0.2620(3) 0.00373(14) 0.4835(3) 0.0313(9) Uani 1 1 d . A .
C15 C 0.3087(3) -0.00065(14) 0.5683(3) 0.0323(9) Uani 1 1 d . . .
C16 C 0.3338(3) 0.03942(14) 0.6242(3) 0.0319(9) Uani 1 1 d . A .
C17 C 0.3728(3) 0.03550(15) 0.7132(3) 0.0335(9) Uani 1 1 d . . .
C18 C 0.4102(3) 0.08081(15) 0.7444(3) 0.0337(10) Uani 1 1 d . A .
C19 C 0.3886(3) 0.11358(14) 0.6744(3) 0.0319(9) Uani 1 1 d . A .
C20 C 0.4146(3) 0.16369(14) 0.6741(3) 0.0350(10) Uani 1 1 d . . .
C21 C 0.4802(3) 0.27237(16) 0.6372(3) 0.0429(12) Uani 1 1 d . . .
H1 H 0.4728 0.3087 0.6260 0.051 Uiso 1 1 calc R . .
H2 H 0.5068 0.2679 0.6971 0.051 Uiso 1 1 calc R . .
C22 C 0.5424(4) 0.2528(2) 0.6084(4) 0.0644(17) Uani 1 1 d . . .
H3 H 0.5511 0.2164 0.6224 0.077 Uiso 1 1 calc R . .
C23 C 0.5130(6) 0.2568(3) 0.5223(5) 0.098(2) Uani 1 1 d . . .
H4 H 0.5568 0.2422 0.5086 0.147 Uiso 1 1 calc R . .
H5 H 0.5047 0.2922 0.5064 0.147 Uiso 1 1 calc R . .
H6 H 0.4574 0.2390 0.4929 0.147 Uiso 1 1 calc R . .
C24 C 0.6318(4) 0.2785(3) 0.6560(6) 0.103(3) Uani 1 1 d . . .
H7 H 0.6523 0.2741 0.7147 0.154 Uiso 1 1 calc R . .
H8 H 0.6260 0.3143 0.6429 0.154 Uiso 1 1 calc R . .
H9 H 0.6741 0.2635 0.6406 0.154 Uiso 1 1 calc R . .
C25 C 0.3134(3) 0.31892(15) 0.4976(3) 0.0447(12) Uani 1 1 d . . .
H10 H 0.2721 0.3157 0.4388 0.054 Uiso 1 1 calc R A .
H11 H 0.3718 0.3259 0.5017 0.054 Uiso 1 1 calc R . .
C26 C 0.2858(3) 0.36516(16) 0.5304(3) 0.0495(13) Uani 1 1 d . A .
H12 H 0.2280 0.3599 0.5298 0.059 Uiso 0.58(4) 1 calc PR B 1
H13 H 0.2275 0.3549 0.5250 0.059 Uiso 0.42(4) 1 calc PR B 2
C27 C 0.3553(9) 0.3781(4) 0.6136(8) 0.043(3) Uiso 0.58(4) 1 d P A 1
H14 H 0.3367 0.4072 0.6342 0.065 Uiso 0.58(4) 1 calc PR B 1
H15 H 0.4095 0.3861 0.6111 0.065 Uiso 0.58(4) 1 calc PR B 1
H16 H 0.3652 0.3496 0.6503 0.065 Uiso 0.58(4) 1 calc PR B 1
C28 C 0.2808(8) 0.4085(3) 0.4673(9) 0.042(3) Uiso 0.58(4) 1 d P A 1
H17 H 0.2339 0.4007 0.4127 0.062 Uiso 0.58(4) 1 calc PR B 1
H18 H 0.3367 0.4103 0.4654 0.062 Uiso 0.58(4) 1 calc PR B 1
H19 H 0.2687 0.4407 0.4854 0.062 Uiso 0.58(4) 1 calc PR B 1
C29 C -0.0471(3) 0.22357(17) 0.3325(3) 0.0432(12) Uani 1 1 d . A .
H20 H -0.0992 0.2185 0.2793 0.052 Uiso 1 1 calc R . .
H21 H -0.0299 0.2592 0.3361 0.052 Uiso 1 1 calc R . .
C30 C -0.0706(3) 0.21202(19) 0.4003(3) 0.0506(13) Uani 1 1 d . . .
H22 H -0.0174 0.2181 0.4534 0.061 Uiso 1 1 calc R A .
C31 C -0.0977(4) 0.1570(2) 0.3993(4) 0.0654(16) Uani 1 1 d . A .
H23 H -0.0507 0.1351 0.4025 0.098 Uiso 1 1 calc R . .
H24 H -0.1511 0.1503 0.3486 0.098 Uiso 1 1 calc R . .
H25 H -0.1087 0.1507 0.4461 0.098 Uiso 1 1 calc R . .
C32 C -0.1421(4) 0.2471(3) 0.3961(4) 0.0746(19) Uani 1 1 d . A .
H26 H -0.1560 0.2394 0.4408 0.112 Uiso 1 1 calc R . .
H27 H -0.1945 0.2427 0.3438 0.112 Uiso 1 1 calc R . .
H28 H -0.1218 0.2817 0.4011 0.112 Uiso 1 1 calc R . .
C33 C -0.0665(3) 0.13905(16) 0.2122(3) 0.0408(11) Uani 1 1 d . . .
H29 H -0.1174 0.1505 0.2191 0.049 Uiso 1 1 calc R A .
H30 H -0.0717 0.1024 0.2041 0.049 Uiso 1 1 calc R . .
C34 C -0.0715(3) 0.16319(17) 0.1350(3) 0.0489(13) Uani 1 1 d . A .
H31 H -0.0196 0.1516 0.1288 0.059 Uiso 1 1 calc R . .
C35 C -0.0685(4) 0.22031(19) 0.1390(4) 0.0643(16) Uani 1 1 d . . .
H32 H -0.0150 0.2310 0.1867 0.096 Uiso 1 1 calc R A .
H33 H -0.1196 0.2328 0.1435 0.096 Uiso 1 1 calc R . .
H34 H -0.0690 0.2337 0.0894 0.096 Uiso 1 1 calc R . .
C36 C -0.1532(4) 0.1455(2) 0.0604(4) 0.0709(18) Uani 1 1 d . . .
H35 H -0.1534 0.1089 0.0581 0.106 Uiso 1 1 calc R A .
H36 H -0.1537 0.1592 0.0110 0.106 Uiso 1 1 calc R . .
H37 H -0.2052 0.1571 0.0642 0.106 Uiso 1 1 calc R . .
C37 C 0.1888(3) -0.02912(15) 0.2650(3) 0.0385(10) Uani 1 1 d . A .
H38 H 0.1259 -0.0268 0.2255 0.046 Uiso 1 1 calc R . .
H39 H 0.2052 -0.0649 0.2712 0.046 Uiso 1 1 calc R . .
C38 C 0.2416(3) -0.00160(18) 0.2298(3) 0.0449(11) Uani 1 1 d . . .
H40 H 0.2266 0.0347 0.2261 0.054 Uiso 1 1 calc R A .
C39 C 0.3384(3) -0.0068(3) 0.2821(4) 0.0632(16) Uani 1 1 d . A .
H41 H 0.3544 0.0060 0.3369 0.095 Uiso 1 1 calc R . .
H42 H 0.3693 0.0124 0.2580 0.095 Uiso 1 1 calc R . .
H43 H 0.3549 -0.0421 0.2856 0.095 Uiso 1 1 calc R . .
C40 C 0.2156(4) -0.0207(3) 0.1436(3) 0.0646(16) Uani 1 1 d . A .
H44 H 0.1524 -0.0167 0.1099 0.097 Uiso 1 1 calc R . .
H45 H 0.2311 -0.0561 0.1460 0.097 Uiso 1 1 calc R . .
H46 H 0.2466 -0.0014 0.1198 0.097 Uiso 1 1 calc R . .
C41 C 0.2863(3) -0.08486(15) 0.4288(3) 0.0366(10) Uani 1 1 d . . .
H47 H 0.3096 -0.0886 0.3891 0.044 Uiso 0.55(4) 1 calc PR A 1
H48 H 0.3368 -0.0872 0.4839 0.044 Uiso 0.55(4) 1 calc PR A 1
H49 H 0.3416 -0.0873 0.4803 0.044 Uiso 0.45(4) 1 calc PR A 2
H50 H 0.2993 -0.0924 0.3830 0.044 Uiso 0.45(4) 1 calc PR A 2
C42 C 0.2307(9) -0.1276(4) 0.4190(8) 0.036(3) Uiso 0.55(4) 1 d P A 1
H51 H 0.2090 -0.1234 0.4605 0.043 Uiso 0.55(4) 1 calc PR A 1
C43 C 0.2821(9) -0.1758(3) 0.4406(8) 0.041(3) Uiso 0.55(4) 1 d P A 1
H52 H 0.2426 -0.2039 0.4331 0.061 Uiso 0.55(4) 1 calc PR A 1
H53 H 0.3272 -0.1746 0.4976 0.061 Uiso 0.55(4) 1 calc PR A 1
H54 H 0.3098 -0.1802 0.4050 0.061 Uiso 0.55(4) 1 calc PR A 1
C44 C 0.1485(8) -0.1333(4) 0.3363(8) 0.039(3) Uiso 0.55(4) 1 d P A 1
H55 H 0.1156 -0.1629 0.3376 0.059 Uiso 0.55(4) 1 calc PR A 1
H56 H 0.1659 -0.1371 0.2930 0.059 Uiso 0.55(4) 1 calc PR A 1
H57 H 0.1117 -0.1035 0.3257 0.059 Uiso 0.55(4) 1 calc PR A 1
C45 C 0.3575(3) -0.00559(16) 0.7607(3) 0.0422(11) Uani 1 1 d . A .
H58 H 0.3899 0.0022 0.8197 0.051 Uiso 1 1 calc R . .
H59 H 0.3809 -0.0373 0.7511 0.051 Uiso 1 1 calc R . .
C46 C 0.2606(4) -0.0125(2) 0.7374(4) 0.0558(14) Uani 1 1 d . . .
H60 H 0.2282 -0.0198 0.6776 0.067 Uiso 1 1 calc R A .
C47 C 0.2228(4) 0.0344(3) 0.7547(4) 0.0737(18) Uani 1 1 d . A .
H61 H 0.2300 0.0624 0.7241 0.111 Uiso 1 1 calc R . .
H62 H 0.2535 0.0418 0.8132 0.111 Uiso 1 1 calc R . .
H63 H 0.1605 0.0293 0.7379 0.111 Uiso 1 1 calc R . .
C48 C 0.2491(5) -0.0566(3) 0.7833(4) 0.079(2) Uani 1 1 d . A .
H64 H 0.1869 -0.0611 0.7674 0.119 Uiso 1 1 calc R . .
H65 H 0.2812 -0.0503 0.8421 0.119 Uiso 1 1 calc R . .
H66 H 0.2719 -0.0869 0.7700 0.119 Uiso 1 1 calc R . .
C49 C 0.4519(3) 0.09391(16) 0.8329(3) 0.0444(12) Uani 1 1 d . . .
H67 H 0.4173 0.0782 0.8573 0.053 Uiso 1 1 calc R A .
H68 H 0.4478 0.1306 0.8376 0.053 Uiso 1 1 calc R . .
C50 C 0.5484(3) 0.07844(19) 0.8841(3) 0.0560(14) Uani 1 1 d . A .
H69 H 0.5829 0.0938 0.8587 0.067 Uiso 1 1 calc R . .
C51 C 0.5634(4) 0.0225(2) 0.8886(4) 0.0687(17) Uani 1 1 d . . .
H70 H 0.5428 0.0091 0.8333 0.103 Uiso 1 1 calc R A .
H71 H 0.5310 0.0066 0.9144 0.103 Uiso 1 1 calc R . .
H72 H 0.6260 0.0155 0.9209 0.103 Uiso 1 1 calc R . .
C52 C 0.5823(5) 0.1000(3) 0.9703(4) 0.098(3) Uani 1 1 d . . .
H73 H 0.5735 0.1363 0.9670 0.148 Uiso 1 1 calc R A .
H74 H 0.6448 0.0925 1.0021 0.148 Uiso 1 1 calc R . .
H75 H 0.5502 0.0849 0.9970 0.148 Uiso 1 1 calc R . .
C53 C 0.1188(3) 0.28201(14) 0.4328(3) 0.0368(10) Uani 1 1 d . . .
C54 C 0.0988(3) 0.30980(16) 0.3631(3) 0.0417(11) Uani 1 1 d . A .
H76 H 0.1172 0.2987 0.3246 0.050 Uiso 1 1 calc R . .
C55 C 0.0514(3) 0.35422(17) 0.3496(3) 0.0507(13) Uani 1 1 d . . .
H77 H 0.0384 0.3737 0.3024 0.061 Uiso 1 1 calc R A .
C56 C 0.0237(4) 0.36953(18) 0.4048(4) 0.0566(15) Uani 1 1 d . A .
H78 H -0.0098 0.3993 0.3947 0.068 Uiso 1 1 calc R . .
C57 C 0.0438(3) 0.34243(17) 0.4743(4) 0.0519(13) Uani 1 1 d . . .
H79 H 0.0246 0.3534 0.5123 0.062 Uiso 1 1 calc R A .
C58 C 0.0926(3) 0.29863(16) 0.4887(3) 0.0413(11) Uani 1 1 d . A .
H80 H 0.1078 0.2802 0.5373 0.050 Uiso 1 1 calc R . .
C59 C 0.0519(3) 0.05059(14) 0.2293(3) 0.0329(10) Uani 1 1 d . A .
C60 C -0.0078(3) 0.01404(15) 0.2274(3) 0.0382(10) Uani 1 1 d . . .
H81 H -0.0088 0.0043 0.2764 0.046 Uiso 1 1 calc R A .
C61 C -0.0649(3) -0.00772(17) 0.1542(3) 0.0450(12) Uani 1 1 d . A .
H82 H -0.1056 -0.0321 0.1530 0.054 Uiso 1 1 calc R . .
C62 C -0.0633(3) 0.00572(18) 0.0832(3) 0.0479(12) Uani 1 1 d . . .
H83 H -0.1024 -0.0096 0.0331 0.058 Uiso 1 1 calc R A .
C63 C -0.0054(3) 0.04138(17) 0.0843(3) 0.0455(12) Uani 1 1 d . A .
H84 H -0.0044 0.0506 0.0350 0.055 Uiso 1 1 calc R . .
C64 C 0.0515(3) 0.06391(16) 0.1571(3) 0.0365(10) Uani 1 1 d . . .
H85 H 0.0908 0.0889 0.1572 0.044 Uiso 1 1 calc R A .
C65 C 0.3463(3) -0.04991(14) 0.6062(3) 0.0357(10) Uani 1 1 d . A .
C66 C 0.4364(3) -0.05498(16) 0.6396(3) 0.0416(11) Uani 1 1 d . . .
H86 H 0.4708 -0.0282 0.6361 0.050 Uiso 1 1 calc R A .
C67 C 0.4765(4) -0.09911(19) 0.6782(3) 0.0583(15) Uani 1 1 d . A .
H87 H 0.5381 -0.1028 0.7003 0.070 Uiso 1 1 calc R . .
C68 C 0.4261(4) -0.1378(2) 0.6844(4) 0.0690(18) Uani 1 1 d . . .
H88 H 0.4535 -0.1677 0.7121 0.083 Uiso 1 1 calc R A .
C69 C 0.3371(4) -0.13306(18) 0.6507(4) 0.0603(16) Uani 1 1 d . A .
H89 H 0.3028 -0.1598 0.6543 0.072 Uiso 1 1 calc R . .
C70 C 0.2971(3) -0.08928(16) 0.6114(3) 0.0450(12) Uani 1 1 d . . .
H90 H 0.2353 -0.0862 0.5877 0.054 Uiso 1 1 calc R A .
C71 C 0.4957(3) 0.18086(16) 0.7458(3) 0.0403(11) Uani 1 1 d . A .
C72 C 0.5753(3) 0.1617(2) 0.7594(4) 0.0561(15) Uani 1 1 d . . .
H91 H 0.5791 0.1367 0.7246 0.067 Uiso 1 1 calc R A .
C73 C 0.6518(4) 0.1802(3) 0.8270(5) 0.084(2) Uani 1 1 d . A .
H92 H 0.7075 0.1673 0.8376 0.101 Uiso 1 1 calc R . .
C74 C 0.6465(6) 0.2160(4) 0.8762(5) 0.103(3) Uani 1 1 d . . .
H93 H 0.6983 0.2287 0.9200 0.124 Uiso 1 1 calc R A .
C75 C 0.5687(6) 0.2335(3) 0.8635(4) 0.089(3) Uani 1 1 d . A .
H94 H 0.5660 0.2577 0.9000 0.106 Uiso 1 1 calc R . .
C76 C 0.4914(4) 0.21733(19) 0.7982(3) 0.0610(16) Uani 1 1 d . . .
H95 H 0.4366 0.2308 0.7894 0.073 Uiso 1 1 calc R A .
C77 C 0.3403(13) 0.3755(6) 0.6252(11) 0.045(4) Uiso 0.42(4) 1 d P A 2
H96 H 0.3521 0.3438 0.6550 0.067 Uiso 0.42(4) 1 calc PR B 2
H97 H 0.3068 0.3975 0.6429 0.067 Uiso 0.42(4) 1 calc PR B 2
H98 H 0.3958 0.3916 0.6363 0.067 Uiso 0.42(4) 1 calc PR B 2
C78 C 0.2666(11) 0.4099(4) 0.4866(12) 0.039(4) Uiso 0.42(4) 1 d P A 2
H99 H 0.2494 0.4352 0.5148 0.058 Uiso 0.42(4) 1 calc PR B 2
H100 H 0.2185 0.4044 0.4317 0.058 Uiso 0.42(4) 1 calc PR B 2
H101 H 0.3184 0.4214 0.4824 0.058 Uiso 0.42(4) 1 calc PR B 2
C79 C 0.2149(10) -0.1263(4) 0.4300(8) 0.029(3) Uiso 0.45(4) 1 d P A 2
H102 H 0.1964 -0.1154 0.4716 0.035 Uiso 0.45(4) 1 calc PR A 2
C80 C 0.2604(12) -0.1763(5) 0.4558(10) 0.049(4) Uiso 0.45(4) 1 d P A 2
H103 H 0.3111 -0.1732 0.5096 0.073 Uiso 0.45(4) 1 calc PR A 2
H104 H 0.2798 -0.1872 0.4160 0.073 Uiso 0.45(4) 1 calc PR A 2
H105 H 0.2197 -0.2010 0.4583 0.073 Uiso 0.45(4) 1 calc PR A 2
C81 C 0.1364(11) -0.1308(5) 0.3506(10) 0.042(4) Uiso 0.45(4) 1 d P A 2
H106 H 0.1053 -0.0987 0.3363 0.063 Uiso 0.45(4) 1 calc PR A 2
H107 H 0.0978 -0.1567 0.3540 0.063 Uiso 0.45(4) 1 calc PR A 2
H108 H 0.1536 -0.1400 0.3087 0.063 Uiso 0.45(4) 1 calc PR A 2
C82 C 0.412(2) 0.1091(10) 0.433(2) 0.086(10) Uani 0.32(2) 1 d P A 4
H109 H 0.4545 0.1338 0.4314 0.104 Uiso 0.32(2) 1 calc PR A 4
H110 H 0.3850 0.0915 0.3797 0.104 Uiso 0.32(2) 1 calc PR A 4
C83 C 0.4467(5) 0.1224(3) 0.4893(7) 0.048(3) Uani 0.68(2) 1 d P A 3
H111 H 0.4762 0.1350 0.4579 0.058 Uiso 0.68(2) 1 calc PR A 3
H112 H 0.4709 0.1405 0.5420 0.058 Uiso 0.68(2) 1 calc PR A 3
C84 C 0.4635(4) 0.0693(2) 0.5044(4) 0.0629(16) Uani 1 1 d . . .
H113 H 0.5266 0.0638 0.5365 0.094 Uiso 0.68(2) 1 calc PR A 3
H114 H 0.4420 0.0516 0.4523 0.094 Uiso 0.68(2) 1 calc PR A 3
H115 H 0.4334 0.0568 0.5347 0.094 Uiso 0.68(2) 1 calc PR A 3
H116 H 0.5185 0.0599 0.5043 0.094 Uiso 0.32(2) 1 calc PR A 4
H117 H 0.4272 0.0395 0.4954 0.094 Uiso 0.32(2) 1 calc PR A 4
H118 H 0.4762 0.0843 0.5572 0.094 Uiso 0.32(2) 1 calc PR A 4
C85 C 0.2774(9) 0.1904(5) 0.2581(7) 0.145(4) Uani 1 1 d . . .
H119 H 0.3000 0.2074 0.2240 0.174 Uiso 1 1 calc R . .
H120 H 0.2907 0.1543 0.2594 0.174 Uiso 1 1 calc R . .
C86 C 0.1851(9) 0.1973(5) 0.2232(6) 0.176(7) Uani 1 1 d . . .
H121 H 0.1568 0.1822 0.1688 0.264 Uiso 1 1 calc R . .
H122 H 0.1718 0.2332 0.2188 0.264 Uiso 1 1 calc R . .
H123 H 0.1631 0.1814 0.2580 0.264 Uiso 1 1 calc R . .
C87 C 0.1221(4) 0.3592(3) 0.0957(5) 0.082(2) Uani 1 1 d . . .
H124 H 0.0906 0.3510 0.0369 0.098 Uiso 1 1 calc R . .
H125 H 0.1494 0.3926 0.1018 0.098 Uiso 1 1 calc R . .
C88 C 0.0604(5) 0.3594(4) 0.1317(6) 0.111(3) Uani 1 1 d . . .
H126 H 0.0142 0.3841 0.1032 0.167 Uiso 1 1 calc R . .
H127 H 0.0922 0.3681 0.1897 0.167 Uiso 1 1 calc R . .
H128 H 0.0343 0.3261 0.1257 0.167 Uiso 1 1 calc R . .
Zn1 Zn 0.26340(3) 0.117820(17) 0.49126(3) 0.03368(16) Uani 1 1 d . A .
O1 O 0.3534(2) 0.13180(13) 0.4441(2) 0.0510(9) Uani 1 1 d . . .
O2 O 0.3202(4) 0.21054(19) 0.3407(4) 0.1030(17) Uani 1 1 d . . .
H129 H 0.3129 0.2417 0.3390 0.154 Uiso 1 1 calc R . .
O3 O 0.1865(3) 0.32301(19) 0.1376(3) 0.0909(15) Uani 1 1 d . . .
H130 H 0.2227 0.3225 0.1189 0.136 Uiso 1 1 calc R . .
O4 O 0.2802(4) 0.3123(2) 0.2986(4) 0.1144(19) Uani 1 1 d . . .
O5 O 0.0387(7) 1.0068(6) 0.4807(8) 0.276(7) Uani 1 1 d . . .

loop_
_atom_site_aniso_label
_atom_site_aniso_U_11
_atom_site_aniso_U_22
_atom_site_aniso_U_33
_atom_site_aniso_U_23
_atom_site_aniso_U_13
_atom_site_aniso_U_12
N1 0.0307(18) 0.0228(16) 0.033(2) -0.0034(14) 0.0041(16) -0.0004(13)
N2 0.0327(19) 0.0177(16) 0.037(2) -0.0012(14) 0.0051(16) -0.0002(13)
N3 0.0314(18) 0.0179(15) 0.035(2) -0.0002(14) 0.0048(16) -0.0001(13)
N4 0.0310(18) 0.0228(16) 0.034(2) -0.0010(14) 0.0077(16) -0.0018(13)
C1 0.034(2) 0.0199(18) 0.037(2) -0.0041(17) 0.0096(19) -0.0013(16)
C2 0.039(2) 0.0209(19) 0.040(3) -0.0034(18) 0.008(2) -0.0045(17)
C3 0.043(2) 0.0195(19) 0.041(3) -0.0005(18) 0.012(2) -0.0018(17)
C4 0.036(2) 0.0177(18) 0.041(3) -0.0012(17) 0.008(2) 0.0016(16)
C5 0.034(2) 0.0210(19) 0.035(2) -0.0016(17) 0.0070(19) 0.0009(16)
C6 0.034(2) 0.0200(18) 0.037(2) -0.0004(17) 0.0074(19) 0.0040(16)
C7 0.030(2) 0.029(2) 0.040(3) 0.0005(19) 0.007(2) -0.0001(17)
C8 0.032(2) 0.025(2) 0.039(3) -0.0019(18) 0.007(2) -0.0034(16)
C9 0.027(2) 0.0219(18) 0.035(2) -0.0036(17) 0.0062(18) 0.0016(15)
C10 0.034(2) 0.0205(19) 0.041(3) 0.0004(17) 0.013(2) 0.0003(16)
C11 0.030(2) 0.0195(18) 0.039(3) -0.0020(17) 0.0111(19) -0.0019(15)
C12 0.033(2) 0.0234(19) 0.039(3) -0.0041(18) 0.012(2) -0.0013(16)
C13 0.031(2) 0.0204(18) 0.040(3) -0.0021(17) 0.0092(19) -0.0026(16)
C14 0.027(2) 0.0178(17) 0.039(2) 0.0017(17) 0.0057(18) -0.0014(15)
C15 0.031(2) 0.0205(18) 0.039(3) 0.0009(17) 0.0108(19) -0.0006(15)
C16 0.029(2) 0.0218(18) 0.036(2) 0.0019(17) 0.0076(19) -0.0019(15)
C17 0.034(2) 0.027(2) 0.035(2) 0.0012(18) 0.0112(19) -0.0027(17)
C18 0.029(2) 0.029(2) 0.035(2) 0.0010(18) 0.0085(19) 0.0009(16)
C19 0.030(2) 0.0244(19) 0.030(2) -0.0001(17) 0.0040(18) 0.0013(16)
C20 0.031(2) 0.0195(19) 0.044(3) 0.0001(18) 0.008(2) -0.0008(16)
C21 0.038(2) 0.026(2) 0.046(3) 0.002(2) 0.003(2) -0.0059(18)
C22 0.049(3) 0.046(3) 0.101(5) -0.012(3) 0.037(3) -0.010(2)
C23 0.097(6) 0.105(6) 0.114(7) 0.009(5) 0.068(5) 0.014(5)
C24 0.055(4) 0.063(4) 0.189(9) -0.041(5) 0.055(5) -0.019(3)
C25 0.043(3) 0.025(2) 0.049(3) 0.003(2) 0.006(2) -0.0026(18)
C26 0.044(3) 0.023(2) 0.061(3) 0.000(2) 0.006(2) -0.0002(19)
C29 0.033(2) 0.032(2) 0.051(3) -0.009(2) 0.008(2) 0.0038(18)
C30 0.032(2) 0.053(3) 0.056(3) -0.019(3) 0.011(2) -0.002(2)
C31 0.056(3) 0.063(4) 0.080(4) -0.016(3) 0.034(3) -0.014(3)
C32 0.040(3) 0.084(4) 0.089(5) -0.031(4) 0.020(3) 0.003(3)
C33 0.031(2) 0.024(2) 0.049(3) -0.004(2) 0.003(2) 0.0039(17)
C34 0.048(3) 0.032(2) 0.049(3) 0.001(2) 0.007(2) 0.008(2)
C35 0.078(4) 0.036(3) 0.054(4) 0.013(2) 0.009(3) 0.008(3)
C36 0.068(4) 0.059(4) 0.054(4) -0.004(3) 0.001(3) 0.000(3)
C37 0.037(2) 0.025(2) 0.043(3) -0.0028(19) 0.010(2) 0.0032(17)
C38 0.043(3) 0.042(3) 0.049(3) -0.001(2) 0.021(2) -0.001(2)
C39 0.045(3) 0.087(4) 0.053(3) -0.005(3) 0.018(3) -0.009(3)
C40 0.055(3) 0.090(5) 0.048(3) -0.006(3) 0.023(3) 0.000(3)
C41 0.035(2) 0.024(2) 0.040(3) -0.0027(18) 0.008(2) 0.0018(17)
C45 0.049(3) 0.030(2) 0.041(3) -0.001(2) 0.015(2) -0.0094(19)
C46 0.059(3) 0.052(3) 0.057(3) -0.007(3) 0.027(3) -0.017(3)
C47 0.064(4) 0.080(4) 0.088(5) -0.009(4) 0.044(4) -0.009(3)
C48 0.090(5) 0.072(4) 0.086(5) 0.001(4) 0.048(4) -0.035(4)
C49 0.055(3) 0.027(2) 0.040(3) -0.002(2) 0.012(2) -0.003(2)
C50 0.051(3) 0.048(3) 0.042(3) 0.012(2) -0.001(2) -0.010(2)
C51 0.050(3) 0.064(4) 0.072(4) 0.015(3) 0.011(3) 0.009(3)
C52 0.113(6) 0.060(4) 0.051(4) -0.005(3) -0.023(4) -0.009(4)
C53 0.032(2) 0.0193(19) 0.046(3) -0.0036(18) 0.007(2) 0.0023(16)
C54 0.040(3) 0.027(2) 0.046(3) 0.001(2) 0.009(2) 0.0023(18)
C55 0.049(3) 0.029(2) 0.054(3) 0.010(2) 0.007(3) 0.005(2)
C56 0.055(3) 0.027(2) 0.074(4) -0.001(2) 0.018(3) 0.012(2)
C57 0.057(3) 0.029(2) 0.065(4) -0.008(2) 0.024(3) 0.007(2)
C58 0.041(3) 0.026(2) 0.045(3) -0.004(2) 0.010(2) -0.0008(18)
C59 0.034(2) 0.0179(18) 0.035(2) -0.0026(17) 0.0059(19) 0.0054(15)
C60 0.036(2) 0.029(2) 0.043(3) -0.0037(19) 0.013(2) -0.0011(18)
C61 0.038(3) 0.033(2) 0.051(3) -0.013(2) 0.009(2) -0.0070(19)
C62 0.051(3) 0.039(3) 0.037(3) -0.009(2) 0.006(2) -0.001(2)
C63 0.053(3) 0.032(2) 0.040(3) -0.003(2) 0.013(2) 0.001(2)
C64 0.034(2) 0.028(2) 0.038(3) 0.0006(19) 0.009(2) 0.0022(17)
C65 0.044(3) 0.0193(19) 0.035(2) 0.0008(17) 0.011(2) -0.0029(17)
C66 0.041(3) 0.028(2) 0.042(3) 0.0014(19) 0.007(2) -0.0002(18)
C67 0.053(3) 0.039(3) 0.052(3) 0.007(2) -0.002(3) 0.013(2)
C68 0.089(5) 0.031(3) 0.059(4) 0.015(3) 0.010(3) 0.012(3)
C69 0.074(4) 0.024(2) 0.062(4) 0.011(2) 0.013(3) -0.006(2)
C70 0.049(3) 0.029(2) 0.046(3) 0.000(2) 0.012(2) -0.006(2)
C71 0.038(2) 0.028(2) 0.040(3) 0.0073(19) 0.005(2) -0.0076(18)
C72 0.036(3) 0.046(3) 0.071(4) 0.017(3) 0.011(3) -0.005(2)
C73 0.037(3) 0.085(5) 0.097(6) 0.042(4) 0.003(3) -0.015(3)
C74 0.090(6) 0.107(7) 0.064(5) 0.010(5) -0.006(4) -0.067(5)
C75 0.123(7) 0.075(5) 0.047(4) -0.019(3) 0.021(4) -0.059(5)
C76 0.082(4) 0.041(3) 0.047(3) -0.009(2) 0.019(3) -0.023(3)
C82 0.081(18) 0.097(18) 0.10(3) -0.036(16) 0.062(19) -0.018(14)
C83 0.032(4) 0.047(5) 0.063(7) -0.008(4) 0.019(4) -0.006(3)
C84 0.046(3) 0.058(3) 0.083(4) 0.004(3) 0.029(3) 0.006(3)
C85 0.207(14) 0.129(9) 0.091(8) 0.008(7) 0.062(9) 0.033(9)
C86 0.170(11) 0.212(13) 0.097(8) 0.026(8) 0.019(8) -0.122(11)
C87 0.065(4) 0.083(5) 0.091(5) -0.003(4) 0.030(4) 0.008(4)
C88 0.087(6) 0.125(7) 0.149(8) 0.015(6) 0.077(6) 0.013(5)
Zn1 0.0326(3) 0.0191(2) 0.0372(3) -0.0010(2) 0.0057(2) 0.00050(19)
O1 0.0415(19) 0.057(2) 0.055(2) 0.0079(17) 0.0217(18) 0.0035(16)
O2 0.113(4) 0.074(3) 0.109(5) 0.020(3) 0.040(4) 0.001(3)
O3 0.081(3) 0.105(4) 0.101(4) 0.028(3) 0.054(3) 0.024(3)
O4 0.131(5) 0.100(4) 0.118(5) -0.005(4) 0.062(4) -0.009(4)
O5 0.155(9) 0.361(17) 0.314(15) -0.113(13) 0.111(10) -0.061(10)

loop_
_atom_type_symbol
_atom_type_description
_atom_type_scat_dispersion_real
_atom_type_scat_dispersion_imag
_atom_type_scat_source
C C 0.0033 0.0016 'International Tables Vol C Tables 4.2.6.8 and 6.1.1.4'
H H 0.0000 0.0000 'International Tables Vol C Tables 4.2.6.8 and 6.1.1.4'
N N 0.0061 0.0033 'International Tables Vol C Tables 4.2.6.8 and 6.1.1.4'
O O 0.0106 0.0060 'International Tables Vol C Tables 4.2.6.8 and 6.1.1.4'
Zn Zn 0.2839 1.4301 'International Tables Vol C Tables 4.2.6.8 and 6.1.1.4'

loop_
_geom_angle_atom_site_label_1
_geom_angle_atom_site_label_2
_geom_angle_atom_site_label_3
_geom_angle
C4 N1 C1 107.6(3)
C4 N1 Zn1 120.7(3)
C1 N1 Zn1 117.7(3)
C9 N2 C6 107.9(3)
C9 N2 Zn1 126.1(3)
C6 N2 Zn1 124.7(3)
C11 N3 C14 108.3(3)
C11 N3 Zn1 119.6(3)
C14 N3 Zn1 124.9(3)
C16 N4 C19 107.4(3)
C16 N4 Zn1 124.4(3)
C19 N4 Zn1 127.0(3)
N1 C1 C20 121.5(4)
N1 C1 C2 108.7(4)
C20 C1 C2 129.5(4)
C3 C2 C1 107.1(4)
C3 C2 C21 124.4(4)
C1 C2 C21 127.9(4)
C2 C3 C4 106.4(4)
C2 C3 C25 125.9(4)
C4 C3 C25 126.9(4)
N1 C4 C5 120.8(4)
N1 C4 C3 109.9(4)
C5 C4 C3 129.3(4)
C6 C5 C4 124.9(4)
C6 C5 C53 118.2(4)
C4 C5 C53 116.9(3)
N2 C6 C5 123.6(4)
N2 C6 C7 108.5(3)
C5 C6 C7 127.4(4)
C8 C7 C6 107.0(4)
C8 C7 C29 124.6(4)
C6 C7 C29 127.3(4)
C7 C8 C9 106.4(4)
C7 C8 C33 123.8(4)
C9 C8 C33 129.8(4)
N2 C9 C10 122.8(4)
N2 C9 C8 109.1(3)
C10 C9 C8 128.0(4)
C11 C10 C9 124.8(4)
C11 C10 C59 115.9(3)
C9 C10 C59 118.7(4)
N3 C11 C10 123.0(4)
N3 C11 C12 109.4(3)
C10 C11 C12 127.0(4)
C13 C12 C11 106.1(4)
C13 C12 C37 125.1(4)
C11 C12 C37 128.1(4)
C12 C13 C14 107.6(3)
C12 C13 C41 124.0(4)
C14 C13 C41 128.3(4)
N3 C14 C15 121.7(4)
N3 C14 C13 108.2(4)
C15 C14 C13 130.1(4)
C14 C15 C16 125.5(4)
C14 C15 C65 120.1(4)
C16 C15 C65 114.0(4)
N4 C16 C15 123.7(4)
N4 C16 C17 109.0(3)
C15 C16 C17 126.4(4)
C18 C17 C16 107.0(4)
C18 C17 C45 125.2(4)
C16 C17 C45 126.4(4)
C17 C18 C19 106.2(4)
C17 C18 C49 124.4(4)
C19 C18 C49 128.8(4)
N4 C19 C20 122.0(4)
N4 C19 C18 109.7(3)
C20 C19 C18 128.3(4)
C1 C20 C19 123.6(4)
C1 C20 C71 119.0(3)
C19 C20 C71 117.3(4)
C22 C21 C2 115.3(4)
C22 C21 H1 108.4
C2 C21 H1 108.4
C22 C21 H2 108.4
C2 C21 H2 108.4
H1 C21 H2 107.5
C23 C22 C21 115.0(6)
C23 C22 C24 110.4(7)
C21 C22 C24 109.4(5)
C23 C22 H3 107.2
C21 C22 H3 107.2
C24 C22 H3 107.2
C22 C23 H4 109.5
C22 C23 H5 109.5
H4 C23 H5 109.5
C22 C23 H6 109.5
H4 C23 H6 109.5
H5 C23 H6 109.5
C22 C24 H7 109.5
C22 C24 H8 109.5
H7 C24 H8 109.5
C22 C24 H9 109.5
H7 C24 H9 109.5
H8 C24 H9 109.5
C3 C25 C26 118.7(4)
C3 C25 H10 107.6
C26 C25 H10 107.6
C3 C25 H11 107.6
C26 C25 H11 107.6
H10 C25 H11 107.1
C78 C26 C27 105.2(7)
C78 C26 C25 119.5(12)
C27 C26 C25 110.1(6)
C78 C26 C77 110.6(8)
C27 C26 C77 14.9(7)
C25 C26 C77 116.1(7)
C78 C26 C28 17.9(8)
C27 C26 C28 109.1(7)
C25 C26 C28 102.4(8)
C77 C26 C28 118.6(7)
C78 C26 H12 98.2
C27 C26 H12 111.6
C25 C26 H12 111.6
C77 C26 H12 96.8
C28 C26 H12 111.6
C78 C26 H13 102.5
C27 C26 H13 117.4
C25 C26 H13 102.5
C77 C26 H13 102.5
C28 C26 H13 113.9
H12 C26 H13 9.1
C26 C27 H14 109.5
C26 C27 H15 109.5
H14 C27 H15 109.5
C26 C27 H16 109.5
H14 C27 H16 109.5
H15 C27 H16 109.5
C26 C28 H17 109.5
C26 C28 H18 109.5
H17 C28 H18 109.5
C26 C28 H19 109.5
H17 C28 H19 109.5
H18 C28 H19 109.5
C7 C29 C30 112.6(4)
C7 C29 H20 109.1
C30 C29 H20 109.1
C7 C29 H21 109.1
C30 C29 H21 109.1
H20 C29 H21 107.8
C29 C30 C32 110.5(5)
C29 C30 C31 112.3(4)
C32 C30 C31 110.7(5)
C29 C30 H22 107.7
C32 C30 H22 107.7
C31 C30 H22 107.7
C30 C31 H23 109.5
C30 C31 H24 109.5
H23 C31 H24 109.5
C30 C31 H25 109.5
H23 C31 H25 109.5
H24 C31 H25 109.5
C30 C32 H26 109.5
C30 C32 H27 109.5
H26 C32 H27 109.5
C30 C32 H28 109.5
H26 C32 H28 109.5
H27 C32 H28 109.5
C8 C33 C34 115.3(4)
C8 C33 H29 108.5
C34 C33 H29 108.5
C8 C33 H30 108.5
C34 C33 H30 108.5
H29 C33 H30 107.5
C36 C34 C35 110.5(4)
C36 C34 C33 110.0(5)
C35 C34 C33 112.9(4)
C36 C34 H31 107.7
C35 C34 H31 107.7
C33 C34 H31 107.7
C34 C35 H32 109.5
C34 C35 H33 109.5
H32 C35 H33 109.5
C34 C35 H34 109.5
H32 C35 H34 109.5
H33 C35 H34 109.5
C34 C36 H35 109.5
C34 C36 H36 109.5
H35 C36 H36 109.5
C34 C36 H37 109.5
H35 C36 H37 109.5
H36 C36 H37 109.5
C12 C37 C38 114.5(4)
C12 C37 H38 108.6
C38 C37 H38 108.6
C12 C37 H39 108.6
C38 C37 H39 108.6
H38 C37 H39 107.6
C39 C38 C40 110.3(4)
C39 C38 C37 112.6(4)
C40 C38 C37 109.6(4)
C39 C38 H40 108.1
C40 C38 H40 108.1
C37 C38 H40 108.1
C38 C39 H41 109.5
C38 C39 H42 109.5
H41 C39 H42 109.5
C38 C39 H43 109.5
H41 C39 H43 109.5
H42 C39 H43 109.5
C38 C40 H44 109.5
C38 C40 H45 109.5
H44 C40 H45 109.5
C38 C40 H46 109.5
H44 C40 H46 109.5
H45 C40 H46 109.5
C42 C41 C13 120.1(7)
C42 C41 C79 12.9(6)
C13 C41 C79 110.4(6)
C42 C41 H47 107.3
C13 C41 H47 107.3
C79 C41 H47 119.8
C42 C41 H48 107.3
C13 C41 H48 107.3
C79 C41 H48 104.5
H47 C41 H48 106.9
C42 C41 H49 111.0
C13 C41 H49 109.6
C79 C41 H49 109.6
H47 C41 H49 99.5
H48 C41 H49 7.4
C42 C41 H50 97.4
C13 C41 H50 109.6
C79 C41 H50 109.6
H47 C41 H50 11.0
H48 C41 H50 115.3
H49 C41 H50 108.1
C41 C42 C43 111.5(9)
C41 C42 C44 117.1(8)
C43 C42 C44 109.7(8)
C41 C42 H51 105.9
C43 C42 H51 105.9
C44 C42 H51 105.9
C42 C43 H52 109.5
C42 C43 H53 109.5
H52 C43 H53 109.5
C42 C43 H54 109.5
H52 C43 H54 109.5
H53 C43 H54 109.5
C42 C44 H55 109.5
C42 C44 H56 109.5
H55 C44 H56 109.5
C42 C44 H57 109.5
H55 C44 H57 109.5
H56 C44 H57 109.5
C17 C45 C46 112.7(4)
C17 C45 H58 109.0
C46 C45 H58 109.0
C17 C45 H59 109.0
C46 C45 H59 109.0
H58 C45 H59 107.8
C47 C46 C48 110.4(5)
C47 C46 C45 111.0(4)
C48 C46 C45 110.0(5)
C47 C46 H60 108.5
C48 C46 H60 108.5
C45 C46 H60 108.5
C46 C47 H61 109.5
C46 C47 H62 109.5
H61 C47 H62 109.5
C46 C47 H63 109.5
H61 C47 H63 109.5
H62 C47 H63 109.5
C46 C48 H64 109.5
C46 C48 H65 109.5
H64 C48 H65 109.5
C46 C48 H66 109.5
H64 C48 H66 109.5
H65 C48 H66 109.5
C18 C49 C50 116.6(4)
C18 C49 H67 108.1
C50 C49 H67 108.1
C18 C49 H68 108.1
C50 C49 H68 108.1
H67 C49 H68 107.3
C51 C50 C52 109.9(5)
C51 C50 C49 114.0(4)
C52 C50 C49 108.9(5)
C51 C50 H69 107.9
C52 C50 H69 107.9
C49 C50 H69 107.9
C50 C51 H70 109.5
C50 C51 H71 109.5
H70 C51 H71 109.5
C50 C51 H72 109.5
H70 C51 H72 109.5
H71 C51 H72 109.5
C50 C52 H73 109.5
C50 C52 H74 109.5
H73 C52 H74 109.5
C50 C52 H75 109.5
H73 C52 H75 109.5
H74 C52 H75 109.5
C58 C53 C54 119.7(4)
C58 C53 C5 118.7(4)
C54 C53 C5 121.5(4)
C53 C54 C55 119.8(5)
C53 C54 H76 120.1
C55 C54 H76 120.1
C56 C55 C54 119.7(5)
C56 C55 H77 120.1
C54 C55 H77 120.1
C55 C56 C57 120.8(5)
C55 C56 H78 119.6
C57 C56 H78 119.6
C56 C57 C58 119.5(5)
C56 C57 H79 120.2
C58 C57 H79 120.2
C53 C58 C57 120.4(5)
C53 C58 H80 119.8
C57 C58 H80 119.8
C64 C59 C60 118.5(4)
C64 C59 C10 123.3(4)
C60 C59 C10 118.2(4)
C61 C60 C59 120.1(5)
C61 C60 H81 120.0
C59 C60 H81 120.0
C62 C61 C60 120.4(5)
C62 C61 H82 119.8
C60 C61 H82 119.8
C61 C62 C63 120.1(5)
C61 C62 H83 119.9
C63 C62 H83 119.9
C62 C63 C64 120.1(5)
C62 C63 H84 120.0
C64 C63 H84 120.0
C59 C64 C63 120.9(4)
C59 C64 H85 119.6
C63 C64 H85 119.6
C70 C65 C66 119.3(4)
C70 C65 C15 123.9(4)
C66 C65 C15 116.7(4)
C67 C66 C65 120.1(5)
C67 C66 H86 119.9
C65 C66 H86 119.9
C66 C67 C68 119.6(5)
C66 C67 H87 120.2
C68 C67 H87 120.2
C69 C68 C67 120.4(5)
C69 C68 H88 119.8
C67 C68 H88 119.8
C68 C69 C70 119.9(5)
C68 C69 H89 120.0
C70 C69 H89 120.0
C65 C70 C69 120.6(5)
C65 C70 H90 119.7
C69 C70 H90 119.7
C72 C71 C76 120.0(5)
C72 C71 C20 119.8(5)
C76 C71 C20 120.2(5)
C71 C72 C73 118.3(6)
C71 C72 H91 120.8
C73 C72 H91 120.8
C74 C73 C72 120.9(7)
C74 C73 H92 119.5
C72 C73 H92 119.5
C75 C74 C73 120.2(7)
C75 C74 H93 119.9
C73 C74 H93 119.9
C74 C75 C76 121.8(8)
C74 C75 H94 119.1
C76 C75 H94 119.1
C75 C76 C71 118.8(7)
C75 C76 H95 120.6
C71 C76 H95 120.6
C26 C77 H96 109.5
C26 C77 H97 109.5
H96 C77 H97 109.5
C26 C77 H98 109.5
H96 C77 H98 109.5
H97 C77 H98 109.5
C26 C78 H99 109.5
C26 C78 H100 109.5
H99 C78 H100 109.5
C26 C78 H101 109.5
H99 C78 H101 109.5
H100 C78 H101 109.5
C81 C79 C80 110.2(10)
C81 C79 C41 112.8(9)
C80 C79 C41 108.3(9)
C81 C79 H102 108.5
C80 C79 H102 108.5
C41 C79 H102 108.5
C79 C80 H103 109.5
C79 C80 H104 109.5
H103 C80 H104 109.5
C79 C80 H105 109.5
H103 C80 H105 109.5
H104 C80 H105 109.5
C79 C81 H106 109.5
C79 C81 H107 109.5
H106 C81 H107 109.5
C79 C81 H108 109.5
H106 C81 H108 109.5
H107 C81 H108 109.5
O1 C82 C84 111(2)
O1 C82 H109 109.5
C84 C82 H109 109.5
O1 C82 H110 109.5
C84 C82 H110 109.5
H109 C82 H110 108.0
C84 C83 O1 110.5(6)
C84 C83 H111 109.5
O1 C83 H111 109.5
C84 C83 H112 109.5
O1 C83 H112 109.5
H111 C83 H112 108.1
C83 C84 C82 37.7(10)
C83 C84 H113 109.5
C82 C84 H113 129.4
C83 C84 H114 109.5
C82 C84 H114 72.3
H113 C84 H114 109.5
C83 C84 H115 109.5
C82 C84 H115 117.5
H113 C84 H115 109.5
H114 C84 H115 109.5
C83 C84 H116 111.0
C82 C84 H116 109.5
H113 C84 H116 32.8
H114 C84 H116 78.7
H115 C84 H116 132.7
C83 C84 H117 135.1
C82 C84 H117 109.5
H113 C84 H117 115.0
H114 C84 H117 61.1
H115 C84 H117 49.7
H116 C84 H117 109.5
C83 C84 H118 74.0
C82 C84 H118 109.5
H113 C84 H118 77.5
H114 C84 H118 169.8
H115 C84 H118 60.5
H116 C84 H118 109.5
H117 C84 H118 109.5
C86 C85 O2 110.3(10)
C86 C85 H119 109.6
O2 C85 H119 109.6
C86 C85 H120 109.6
O2 C85 H120 109.6
H119 C85 H120 108.1
C85 C86 H121 109.5
C85 C86 H122 109.5
H121 C86 H122 109.5
C85 C86 H123 109.5
H121 C86 H123 109.5
H122 C86 H123 109.5
O3 C87 C88 107.5(6)
O3 C87 H124 110.2
C88 C87 H124 110.2
O3 C87 H125 110.2
C88 C87 H125 110.2
H124 C87 H125 108.5
C87 C88 H126 109.5
C87 C88 H127 109.5
H126 C88 H127 109.5
C87 C88 H128 109.5
H126 C88 H128 109.5
H127 C88 H128 109.5
N2 Zn1 N4 157.29(15)
N2 Zn1 N3 88.91(13)
N4 Zn1 N3 89.54(13)
N2 Zn1 N1 89.31(13)
N4 Zn1 N1 86.26(13)
N3 Zn1 N1 164.69(15)
N2 Zn1 O1 98.58(14)
N4 Zn1 O1 103.95(14)
N3 Zn1 O1 101.09(15)
N1 Zn1 O1 94.22(14)
C82 O1 C83 42.2(15)
C82 O1 Zn1 139.8(12)
C83 O1 Zn1 123.7(5)
C85 O2 H129 109.5
C87 O3 H130 109.5

loop_
_geom_bond_atom_site_label_1
_geom_bond_atom_site_label_2
_geom_bond_distance
_geom_bond_site_symmetry_2
N1 C4 1.358(5) .
N1 C1 1.373(5) .
N1 Zn1 2.103(3) .
N2 C9 1.366(5) .
N2 C6 1.382(5) .
N2 Zn1 2.032(3) .
N3 C11 1.365(5) .
N3 C14 1.375(5) .
N3 Zn1 2.051(3) .
N4 C16 1.368(5) .
N4 C19 1.372(5) .
N4 Zn1 2.034(3) .
C1 C20 1.401(6) .
C1 C2 1.457(5) .
C2 C3 1.365(6) .
C2 C21 1.510(6) .
C3 C4 1.452(6) .
C3 C25 1.510(6) .
C4 C5 1.414(6) .
C5 C6 1.393(6) .
C5 C53 1.505(5) .
C6 C7 1.456(6) .
C7 C8 1.372(6) .
C7 C29 1.496(6) .
C8 C9 1.467(6) .
C8 C33 1.496(6) .
C9 C10 1.418(5) .
C10 C11 1.406(6) .
C10 C59 1.491(6) .
C11 C12 1.466(5) .
C12 C13 1.369(6) .
C12 C37 1.497(6) .
C13 C14 1.467(6) .
C13 C41 1.513(5) .
C14 C15 1.396(6) .
C15 C16 1.410(6) .
C15 C65 1.492(5) .
C16 C17 1.464(6) .
C17 C18 1.369(6) .
C17 C45 1.503(6) .
C18 C19 1.461(6) .
C18 C49 1.492(6) .
C19 C20 1.414(5) .
C20 C71 1.487(6) .
C21 C22 1.492(8) .
C21 H1 0.9900 .
C21 H2 0.9900 .
C22 C23 1.433(10) .
C22 C24 1.540(8) .
C22 H3 1.0000 .
C23 H4 0.9800 .
C23 H5 0.9800 .
C23 H6 0.9800 .
C24 H7 0.9800 .
C24 H8 0.9800 .
C24 H9 0.9800 .
C25 C26 1.545(7) .
C25 H10 0.9900 .
C25 H11 0.9900 .
C26 C78 1.397(15) .
C26 C27 1.489(12) .
C26 C77 1.583(17) .
C26 C28 1.618(15) .
C26 H12 1.0000 .
C26 H13 1.0000 .
C27 H14 0.9800 .
C27 H15 0.9800 .
C27 H16 0.9800 .
C28 H17 0.9800 .
C28 H18 0.9800 .
C28 H19 0.9800 .
C29 C30 1.513(8) .
C29 H20 0.9900 .
C29 H21 0.9900 .
C30 C32 1.521(7) .
C30 C31 1.541(8) .
C30 H22 1.0000 .
C31 H23 0.9800 .
C31 H24 0.9800 .
C31 H25 0.9800 .
C32 H26 0.9800 .
C32 H27 0.9800 .
C32 H28 0.9800 .
C33 C34 1.531(7) .
C33 H29 0.9900 .
C33 H30 0.9900 .
C34 C36 1.522(7) .
C34 C35 1.529(7) .
C34 H31 1.0000 .
C35 H32 0.9800 .
C35 H33 0.9800 .
C35 H34 0.9800 .
C36 H35 0.9800 .
C36 H36 0.9800 .
C36 H37 0.9800 .
C37 C38 1.529(7) .
C37 H38 0.9900 .
C37 H39 0.9900 .
C38 C39 1.500(7) .
C38 C40 1.527(7) .
C38 H40 1.0000 .
C39 H41 0.9800 .
C39 H42 0.9800 .
C39 H43 0.9800 .
C40 H44 0.9800 .
C40 H45 0.9800 .
C40 H46 0.9800 .
C41 C42 1.448(13) .
C41 C79 1.662(15) .
C41 H47 0.9900 .
C41 H48 0.9900 .
C41 H49 0.9900 .
C41 H50 0.9900 .
C42 C43 1.510(13) .
C42 C44 1.539(15) .
C42 H51 1.0000 .
C43 H52 0.9800 .
C43 H53 0.9800 .
C43 H54 0.9800 .
C44 H55 0.9800 .
C44 H56 0.9800 .
C44 H57 0.9800 .
C45 C46 1.530(7) .
C45 H58 0.9900 .
C45 H59 0.9900 .
C46 C47 1.514(8) .
C46 C48 1.516(8) .
C46 H60 1.0000 .
C47 H61 0.9800 .
C47 H62 0.9800 .
C47 H63 0.9800 .
C48 H64 0.9800 .
C48 H65 0.9800 .
C48 H66 0.9800 .
C49 C50 1.543(7) .
C49 H67 0.9900 .
C49 H68 0.9900 .
C50 C51 1.515(8) .
C50 C52 1.533(8) .
C50 H69 1.0000 .
C51 H70 0.9800 .
C51 H71 0.9800 .
C51 H72 0.9800 .
C52 H73 0.9800 .
C52 H74 0.9800 .
C52 H75 0.9800 .
C53 C58 1.375(7) .
C53 C54 1.386(7) .
C54 C55 1.397(6) .
C54 H76 0.9500 .
C55 C56 1.370(8) .
C55 H77 0.9500 .
C56 C57 1.372(8) .
C56 H78 0.9500 .
C57 C58 1.394(6) .
C57 H79 0.9500 .
C58 H80 0.9500 .
C59 C64 1.377(6) .
C59 C60 1.406(6) .
C60 C61 1.382(6) .
C60 H81 0.9500 .
C61 C62 1.371(7) .
C61 H82 0.9500 .
C62 C63 1.374(7) .
C62 H83 0.9500 .
C63 C64 1.385(6) .
C63 H84 0.9500 .
C64 H85 0.9500 .
C65 C70 1.382(6) .
C65 C66 1.388(6) .
C66 C67 1.387(6) .
C66 H86 0.9500 .
C67 C68 1.388(8) .
C67 H87 0.9500 .
C68 C69 1.370(8) .
C68 H88 0.9500 .
C69 C70 1.382(7) .
C69 H89 0.9500 .
C70 H90 0.9500 .
C71 C72 1.373(7) .
C71 C76 1.400(7) .
C72 C73 1.423(9) .
C72 H91 0.9500 .
C73 C74 1.351(12) .
C73 H92 0.9500 .
C74 C75 1.334(12) .
C74 H93 0.9500 .
C75 C76 1.391(9) .
C75 H94 0.9500 .
C76 H95 0.9500 .
C77 H96 0.9800 .
C77 H97 0.9800 .
C77 H98 0.9800 .
C78 H99 0.9800 .
C78 H100 0.9800 .
C78 H101 0.9800 .
C79 C81 1.472(18) .
C79 C80 1.513(16) .
C79 H102 1.0000 .
C80 H103 0.9800 .
C80 H104 0.9800 .
C80 H105 0.9800 .
C81 H106 0.9800 .
C81 H107 0.9800 .
C81 H108 0.9800 .
C82 O1 1.28(2) .
C82 C84 1.61(3) .
C82 H109 0.9900 .
C82 H110 0.9900 .
C83 C84 1.449(10) .
C83 O1 1.452(8) .
C83 H111 0.9900 .
C83 H112 0.9900 .
C84 H113 0.9800 .
C84 H114 0.9800 .
C84 H115 0.9800 .
C84 H116 0.9800 .
C84 H117 0.9800 .
C84 H118 0.9800 .
C85 C86 1.426(15) .
C85 O2 1.457(11) .
C85 H119 0.9900 .
C85 H120 0.9900 .
C86 H121 0.9800 .
C86 H122 0.9800 .
C86 H123 0.9800 .
C87 O3 1.406(8) .
C87 C88 1.489(10) .
C87 H124 0.9900 .
C87 H125 0.9900 .
C88 H126 0.9800 .
C88 H127 0.9800 .
C88 H128 0.9800 .
Zn1 O1 2.131(4) .
O2 H129 0.8400 .
O3 H130 0.8400 .
O5 O5 1.81(2) 3_576

loop_
_geom_torsion_atom_site_label_1
_geom_torsion_atom_site_label_2
_geom_torsion_atom_site_label_3
_geom_torsion_atom_site_label_4
_geom_torsion
C4 N1 C1 C20 168.7(4)
Zn1 N1 C1 C20 -50.8(5)
C4 N1 C1 C2 -5.7(5)
Zn1 N1 C1 C2 134.8(3)
N1 C1 C2 C3 5.0(5)
C20 C1 C2 C3 -168.8(5)
N1 C1 C2 C21 -166.0(5)
C20 C1 C2 C21 20.3(8)
C1 C2 C3 C4 -2.3(5)
C21 C2 C3 C4 169.1(4)
C1 C2 C3 C25 -173.0(4)
C21 C2 C3 C25 -1.7(8)
C1 N1 C4 C5 -174.8(4)
Zn1 N1 C4 C5 46.1(6)
C1 N1 C4 C3 4.3(5)
Zn1 N1 C4 C3 -134.8(3)
C2 C3 C4 N1 -1.2(5)
C25 C3 C4 N1 169.4(5)
C2 C3 C4 C5 177.8(5)
C25 C3 C4 C5 -11.6(8)
N1 C4 C5 C6 -30.0(7)
C3 C4 C5 C6 151.1(5)
N1 C4 C5 C53 149.5(4)
C3 C4 C5 C53 -29.4(7)
C9 N2 C6 C5 -164.1(4)
Zn1 N2 C6 C5 28.0(6)
C9 N2 C6 C7 8.1(5)
Zn1 N2 C6 C7 -159.7(3)
C4 C5 C6 N2 -10.5(8)
C53 C5 C6 N2 170.0(4)
C4 C5 C6 C7 178.7(5)
C53 C5 C6 C7 -0.8(7)
N2 C6 C7 C8 -10.3(5)
C5 C6 C7 C8 161.6(5)
N2 C6 C7 C29 157.8(4)
C5 C6 C7 C29 -30.3(8)
C6 C7 C8 C9 8.1(5)
C29 C7 C8 C9 -160.5(4)
C6 C7 C8 C33 -173.0(4)
C29 C7 C8 C33 18.5(8)
C6 N2 C9 C10 179.9(4)
Zn1 N2 C9 C10 -12.5(6)
C6 N2 C9 C8 -3.1(5)
Zn1 N2 C9 C8 164.5(3)
C7 C8 C9 N2 -3.3(5)
C33 C8 C9 N2 177.8(5)
C7 C8 C9 C10 173.5(5)
C33 C8 C9 C10 -5.4(8)
N2 C9 C10 C11 18.6(7)
C8 C9 C10 C11 -157.8(5)
N2 C9 C10 C59 -171.0(4)
C8 C9 C10 C59 12.6(7)
C14 N3 C11 C10 165.1(4)
Zn1 N3 C11 C10 -43.2(5)
C14 N3 C11 C12 -7.0(5)
Zn1 N3 C11 C12 144.8(3)
C9 C10 C11 N3 12.1(7)
C59 C10 C11 N3 -158.6(4)
C9 C10 C11 C12 -177.4(4)
C59 C10 C11 C12 12.0(7)
N3 C11 C12 C13 6.8(5)
C10 C11 C12 C13 -164.8(4)
N3 C11 C12 C37 -163.8(4)
C10 C11 C12 C37 24.6(7)
C11 C12 C13 C14 -3.8(5)
C37 C12 C13 C14 167.1(4)
C11 C12 C13 C41 178.7(4)
C37 C12 C13 C41 -10.3(7)
C11 N3 C14 C15 -177.7(4)
Zn1 N3 C14 C15 32.4(6)
C11 N3 C14 C13 4.5(5)
Zn1 N3 C14 C13 -145.4(3)
C12 C13 C14 N3 -0.2(5)
C41 C13 C14 N3 177.1(4)
C12 C13 C14 C15 -177.8(4)
C41 C13 C14 C15 -0.5(7)
N3 C14 C15 C16 -13.2(7)
C13 C14 C15 C16 164.1(4)
N3 C14 C15 C65 174.7(4)
C13 C14 C15 C65 -8.0(7)
C19 N4 C16 C15 -162.5(4)
Zn1 N4 C16 C15 29.7(6)
C19 N4 C16 C17 7.5(5)
Zn1 N4 C16 C17 -160.2(3)
C14 C15 C16 N4 -20.0(7)
C65 C15 C16 N4 152.4(4)
C14 C15 C16 C17 171.7(4)
C65 C15 C16 C17 -15.9(6)
N4 C16 C17 C18 -7.3(5)
C15 C16 C17 C18 162.4(4)
N4 C16 C17 C45 159.8(4)
C15 C16 C17 C45 -30.4(7)
C16 C17 C18 C19 4.0(5)
C45 C17 C18 C19 -163.4(4)
C16 C17 C18 C49 175.6(4)
C45 C17 C18 C49 8.2(7)
C16 N4 C19 C20 173.0(4)
Zn1 N4 C19 C20 -19.6(6)
C16 N4 C19 C18 -5.1(5)
Zn1 N4 C19 C18 162.3(3)
C17 C18 C19 N4 0.5(5)
C49 C18 C19 N4 -170.6(4)
C17 C18 C19 C20 -177.5(4)
C49 C18 C19 C20 11.4(8)
N1 C1 C20 C19 12.7(7)
C2 C1 C20 C19 -174.2(5)
N1 C1 C20 C71 -167.2(4)
C2 C1 C20 C71 5.9(8)
N4 C19 C20 C1 26.0(7)
C18 C19 C20 C1 -156.2(5)
N4 C19 C20 C71 -154.1(4)
C18 C19 C20 C71 23.7(7)
C3 C2 C21 C22 -100.3(6)
C1 C2 C21 C22 69.2(7)
C2 C21 C22 C23 58.4(7)
C2 C21 C22 C24 -176.7(5)
C2 C3 C25 C26 -93.3(6)
C4 C3 C25 C26 97.8(6)
C3 C25 C26 C78 -169.1(8)
C3 C25 C26 C27 69.0(9)
C3 C25 C26 C77 54.2(11)
C3 C25 C26 C28 -175.0(5)
C8 C7 C29 C30 99.8(5)
C6 C7 C29 C30 -66.4(6)
C7 C29 C30 C32 177.4(4)
C7 C29 C30 C31 -58.5(5)
C7 C8 C33 C34 85.7(6)
C9 C8 C33 C34 -95.6(6)
C8 C33 C34 C36 175.0(4)
C8 C33 C34 C35 -61.0(6)
C13 C12 C37 C38 -104.5(5)
C11 C12 C37 C38 64.4(6)
C12 C37 C38 C39 63.4(5)
C12 C37 C38 C40 -173.5(4)
C12 C13 C41 C42 -80.3(9)
C14 C13 C41 C42 102.7(8)
C12 C13 C41 C79 -89.7(7)
C14 C13 C41 C79 93.3(7)
C13 C41 C42 C43 -173.3(7)
C79 C41 C42 C43 -130(4)
C13 C41 C42 C44 59.2(12)
C79 C41 C42 C44 103(3)
C18 C17 C45 C46 108.9(5)
C16 C17 C45 C46 -56.1(6)
C17 C45 C46 C47 -61.3(6)
C17 C45 C46 C48 176.2(5)
C17 C18 C49 C50 84.8(6)
C19 C18 C49 C50 -105.6(5)
C18 C49 C50 C51 -63.0(6)
C18 C49 C50 C52 173.8(5)
C6 C5 C53 C58 104.9(5)
C4 C5 C53 C58 -74.7(6)
C6 C5 C53 C54 -71.3(6)
C4 C5 C53 C54 109.1(5)
C58 C53 C54 C55 -0.6(7)
C5 C53 C54 C55 175.5(4)
C53 C54 C55 C56 -1.2(7)
C54 C55 C56 C57 1.6(8)
C55 C56 C57 C58 -0.3(8)
C54 C53 C58 C57 1.9(7)
C5 C53 C58 C57 -174.3(4)
C56 C57 C58 C53 -1.5(7)
C11 C10 C59 C64 -110.4(5)
C9 C10 C59 C64 78.3(6)
C11 C10 C59 C60 68.5(5)
C9 C10 C59 C60 -102.8(5)
C64 C59 C60 C61 0.1(6)
C10 C59 C60 C61 -178.9(4)
C59 C60 C61 C62 0.7(7)
C60 C61 C62 C63 -0.7(7)
C61 C62 C63 C64 -0.1(7)
C60 C59 C64 C63 -0.9(6)
C10 C59 C64 C63 178.0(4)
C62 C63 C64 C59 0.9(7)
C14 C15 C65 C70 -74.4(6)
C16 C15 C65 C70 112.7(5)
C14 C15 C65 C66 107.4(5)
C16 C15 C65 C66 -65.5(5)
C70 C65 C66 C67 -0.3(7)
C15 C65 C66 C67 178.0(5)
C65 C66 C67 C68 -1.1(8)
C66 C67 C68 C69 1.8(9)
C67 C68 C69 C70 -1.0(10)
C66 C65 C70 C69 1.1(8)
C15 C65 C70 C69 -177.0(5)
C68 C69 C70 C65 -0.5(9)
C1 C20 C71 C72 -112.4(5)
C19 C20 C71 C72 67.7(6)
C1 C20 C71 C76 66.1(6)
C19 C20 C71 C76 -113.8(5)
C76 C71 C72 C73 -0.6(7)
C20 C71 C72 C73 177.9(5)
C71 C72 C73 C74 -0.4(9)
C72 C73 C74 C75 2.0(11)
C73 C74 C75 C76 -2.5(11)
C74 C75 C76 C71 1.5(10)
C72 C71 C76 C75 0.1(8)
C20 C71 C76 C75 -178.4(5)
C42 C41 C79 C81 -72(3)
C13 C41 C79 C81 68.5(11)
C42 C41 C79 C80 50(3)
C13 C41 C79 C80 -169.2(8)
O1 C83 C84 C82 51.9(13)
O1 C82 C84 C83 -63.5(19)
C9 N2 Zn1 N4 -97.4(5)
C6 N2 Zn1 N4 68.3(5)
C9 N2 Zn1 N3 -11.2(4)
C6 N2 Zn1 N3 154.5(4)
C9 N2 Zn1 N1 -176.0(4)
C6 N2 Zn1 N1 -10.3(4)
C9 N2 Zn1 O1 89.8(4)
C6 N2 Zn1 O1 -104.5(4)
C16 N4 Zn1 N2 75.7(5)
C19 N4 Zn1 N2 -89.7(5)
C16 N4 Zn1 N3 -10.4(4)
C19 N4 Zn1 N3 -175.7(4)
C16 N4 Zn1 N1 154.9(4)
C19 N4 Zn1 N1 -10.5(4)
C16 N4 Zn1 O1 -111.7(3)
C19 N4 Zn1 O1 83.0(4)
C11 N3 Zn1 N2 36.9(3)
C14 N3 Zn1 N2 -176.4(4)
C11 N3 Zn1 N4 -165.8(3)
C14 N3 Zn1 N4 -19.0(4)
C11 N3 Zn1 N1 120.3(5)
C14 N3 Zn1 N1 -93.0(6)
C11 N3 Zn1 O1 -61.7(3)
C14 N3 Zn1 O1 85.1(4)
C4 N1 Zn1 N2 -24.3(3)
C1 N1 Zn1 N2 -159.5(3)
C4 N1 Zn1 N4 178.0(3)
C1 N1 Zn1 N4 42.8(3)
C4 N1 Zn1 N3 -107.6(6)
C1 N1 Zn1 N3 117.2(5)
C4 N1 Zn1 O1 74.3(3)
C1 N1 Zn1 O1 -60.9(3)
C84 C82 O1 C83 54.3(19)
C84 C82 O1 Zn1 -34(4)
C84 C83 O1 C82 -63.8(19)
C84 C83 O1 Zn1 65.2(10)
N2 Zn1 O1 C82 -131(3)
N4 Zn1 O1 C82 52(3)
N3 Zn1 O1 C82 -41(3)
N1 Zn1 O1 C82 139(3)
N2 Zn1 O1 C83 174.9(5)
N4 Zn1 O1 C83 -2.2(6)
N3 Zn1 O1 C83 -94.5(6)
N1 Zn1 O1 C83 85.0(6)
